data_7232936
loop_
_publ_author_name
'Zhang, Tong'
'Zhang, Chunyu'
'Li, Xiaoting'
'Liang, Meng'
'Bian, Weixiao'
'Zhang, Yan'
'Wang, Kunpeng'
'Xue, Pengchong'

_publ_section_title
;
 Fluorescence response of cruciform D--\p--A--\p--D phenothiazine
 derivatives to mechanical force
;
_journal_issue 28
_journal_name_full CrystEngComm
_journal_page_first 4192
_journal_paper_doi 10.1039/C9CE00568D
_journal_volume 21
_journal_year 2019
_chemical_formula_moiety 'C48 H48 N2 O4 S2'
_chemical_formula_sum 'C48 H48 N2 O4 S2'
_chemical_formula_weight 781.00
_chemical_name_systematic EPTD
_space_group_crystal_system monoclinic
_space_group_IT_number 14
_space_group_name_Hall '-P 2ybc'
_space_group_name_H-M_alt 'P 1 21/c 1'
_symmetry_space_group_name_Hall '-P 2ybc'
_symmetry_space_group_name_H-M 'P 1 21/c 1'
_atom_sites_solution_hydrogens geom
_audit_creation_date 2018-05-07
_audit_creation_method
;
Olex2 1.2
(compiled 2015.09.30 svn.r3233 for OlexSys, GUI svn.r5103)
;
_audit_update_record
;
2019-03-27 deposited with the CCDC.    2019-06-06 downloaded from the CCDC.
;
_cell_angle_alpha 90
_cell_angle_beta 99.503(5)
_cell_angle_gamma 90
_cell_formula_units_Z 2
_cell_length_a 8.7972(4)
_cell_length_b 9.6008(5)
_cell_length_c 24.5152(17)
_cell_measurement_reflns_used 3909
_cell_measurement_temperature 100.00(10)
_cell_measurement_theta_max 28.5200
_cell_measurement_theta_min 2.2640
_cell_volume 2042.1(2)
_computing_cell_refinement 'CrysAlisPro 1.171.39.32a (Rigaku OD, 2017)'
_computing_data_collection 'CrysAlisPro 1.171.39.32a (Rigaku OD, 2017)'
_computing_data_reduction 'CrysAlisPro 1.171.39.32a (Rigaku OD, 2017)'
_computing_molecular_graphics 'Olex2 (Dolomanov et al., 2009)'
_computing_publication_material 'Olex2 (Dolomanov et al., 2009)'
_computing_structure_refinement 'ShelXL (Sheldrick, 2015)'
_computing_structure_solution 'ShelXT (Sheldrick, 2015)'
_diffrn_ambient_environment N~2~
_diffrn_ambient_temperature 100.00(10)
_diffrn_detector 'CCD plate'
_diffrn_detector_area_resol_mean 10.5479
_diffrn_detector_type AtlasS2
_diffrn_measured_fraction_theta_full 1.000
_diffrn_measured_fraction_theta_max 1.000
_diffrn_measurement_details
;
List of Runs (angles in degrees, time in seconds):

  # Type    Start    End  Width  t~exp~   \w     \q     \k     \f   Frames
#--------------------------------------------------------------------------
  1  \w      1.00  41.50   0.75    5.84    --   11.08 -77.00  60.00   54
  2  \w     34.00  89.50   0.75    5.84    --   11.08-178.00  90.00   74
  3  \w     -8.00  76.00   0.75    5.84    --   11.08  38.00-120.00  112
  4  \w    -18.00  25.50   0.75    5.84    --  -11.24 -99.00-120.00   58
;
_diffrn_measurement_device 'four-circle diffractometer'
_diffrn_measurement_device_type 'SuperNova, Dual, Cu at home/near, AtlasS2'
_diffrn_measurement_method '\w scans'
_diffrn_orient_matrix_type 'CrysAlisPro convention (1999,Acta A55,543-557)'
_diffrn_orient_matrix_UB_11 -0.0034471000
_diffrn_orient_matrix_UB_12 0.0328712000
_diffrn_orient_matrix_UB_13 -0.0261105000
_diffrn_orient_matrix_UB_21 -0.0286478000
_diffrn_orient_matrix_UB_22 -0.0624147000
_diffrn_orient_matrix_UB_23 -0.0133822000
_diffrn_orient_matrix_UB_31 -0.0764302000
_diffrn_orient_matrix_UB_32 0.0218824000
_diffrn_orient_matrix_UB_33 0.0010423000
_diffrn_radiation_monochromator mirror
_diffrn_radiation_probe x-ray
_diffrn_radiation_type MoK\a
_diffrn_radiation_wavelength 0.71073
_diffrn_reflns_av_R_equivalents 0.0365
_diffrn_reflns_av_unetI/netI 0.0459
_diffrn_reflns_Laue_measured_fraction_full 1.000
_diffrn_reflns_Laue_measured_fraction_max 1.000
_diffrn_reflns_limit_h_max 10
_diffrn_reflns_limit_h_min -10
_diffrn_reflns_limit_k_max 11
_diffrn_reflns_limit_k_min -11
_diffrn_reflns_limit_l_max 20
_diffrn_reflns_limit_l_min -29
_diffrn_reflns_number 10301
_diffrn_reflns_point_group_measured_fraction_full 1.000
_diffrn_reflns_point_group_measured_fraction_max 1.000
_diffrn_reflns_theta_full 25.008
_diffrn_reflns_theta_max 25.008
_diffrn_reflns_theta_min 2.282
_diffrn_source 'micro-focus sealed X-ray tube'
_diffrn_source_type 'SuperNova (Mo) X-ray Source'
_exptl_absorpt_coefficient_mu 0.178
_exptl_absorpt_correction_T_max 1.00000
_exptl_absorpt_correction_T_min 0.66052
_exptl_absorpt_correction_type multi-scan
_exptl_absorpt_process_details
;
CrysAlisPro 1.171.39.32a (Rigaku Oxford Diffraction, 2017)
Empirical absorption correction using spherical harmonics,
 implemented in SCALE3 ABSPACK scaling algorithm.
;
_exptl_crystal_colour yellow
_exptl_crystal_colour_primary yellow
_exptl_crystal_density_diffrn 1.270
_exptl_crystal_description block
_exptl_crystal_F_000 828
_exptl_crystal_size_max 0.25
_exptl_crystal_size_mid 0.22
_exptl_crystal_size_min 0.2
_refine_diff_density_max 0.370
_refine_diff_density_min -0.411
_refine_diff_density_rms 0.049
_refine_ls_extinction_method none
_refine_ls_goodness_of_fit_ref 1.031
_refine_ls_hydrogen_treatment constr
_refine_ls_matrix_type full
_refine_ls_number_parameters 269
_refine_ls_number_reflns 3610
_refine_ls_number_restraints 8
_refine_ls_restrained_S_all 1.054
_refine_ls_R_factor_all 0.0664
_refine_ls_R_factor_gt 0.0466
_refine_ls_shift/su_max 0.000
_refine_ls_shift/su_mean 0.000
_refine_ls_structure_factor_coef Fsqd
_refine_ls_weighting_details 'w=1/[\s^2^(Fo^2^)+(0.0425P)^2^+1.3720P] where P=(Fo^2^+2Fc^2^)/3'
_refine_ls_weighting_scheme calc
_refine_ls_wR_factor_gt 0.1024
_refine_ls_wR_factor_ref 0.1156
_reflns_Friedel_coverage 0.000
_reflns_number_gt 2787
_reflns_number_total 3610
_reflns_threshold_expression 'I > 2\s(I)'
_cod_data_source_file c9ce00568d2.cif
_cod_data_source_block a180504d
_cod_depositor_comments 'Adding full bibliography for 7232936--7232938.cif.'
_cod_original_cell_volume 2042.17(19)
_cod_database_code 7232936
_shelx_space_group_comment
;
The symmetry employed for this shelxl refinement is uniquely defined
by the following loop, which should always be used as a source of
symmetry information in preference to the above space-group names.
They are only intended as comments.
;
_reflns_odcompleteness_completeness 99.93
_reflns_odcompleteness_iscentric 1
_reflns_odcompleteness_theta 26.32
_olex2_refinement_description
;
1. Fixed Uiso
 At 1.2 times of:
  All C(H) groups, All C(H,H) groups
 At 1.5 times of:
  All C(H,H,H) groups
2. Restrained distances
 O2-C22 = O2A-C22
 1.15 with sigma of 0.01
 O1A-C22 = O1-C22
 1.35 with sigma of 0.01
 O1-C23 = O1A-C23A
 1.48 with sigma of 0.01
 C23-C24 = C23A-C24A
 1.56 with sigma of 0.01
3. Uiso/Uaniso restraints and constraints
Uanis(O2A) = Uanis(O2)
Uanis(O1) = Uanis(O1A)
Uanis(C23) = Uanis(C23A)
Uanis(C24A) = Uanis(C24)
4. Others
 Sof(O1A)=Sof(O2A)=Sof(C23A)=Sof(H23C)=Sof(H23D)=Sof(C24A)=Sof(H24D)=Sof(H24E)=
 Sof(H24F)=1-FVAR(1)
 Sof(O1)=Sof(O2)=Sof(C23)=Sof(H23A)=Sof(H23B)=Sof(C24)=Sof(H24A)=Sof(H24B)=
 Sof(H24C)=FVAR(1)
5.a Secondary CH2 refined with riding coordinates:
 C13(H13A,H13B), C14(H14A,H14B), C15(H15A,H15B), C23(H23A,H23B), C23A(H23C,H23D)
5.b Aromatic/amide H refined with riding coordinates:
 C2(H2), C5(H5), C6(H6), C7(H7), C8(H8), C11(H11), C12(H12), C17(H17),
 C18(H18), C20(H20)
5.c Idealised Me refined as rotating group:
 C16(H16A,H16B,H16C), C24(H24A,H24B,H24C), C24A(H24D,H24E,H24F)
;
_shelx_shelxl_version_number 2014/7
_olex2_date_sample_data_collection 2018-05-04
_olex2_submission_special_instructions 'No special instructions were received'
_oxdiff_exptl_absorpt_empirical_details
;
Empirical correction (ABSPACK) includes:
- Absorption correction using spherical harmonics
- Frame scaling
;
_oxdiff_exptl_absorpt_empirical_full_max 1.626
_oxdiff_exptl_absorpt_empirical_full_min 0.607

loop_
_space_group_symop_operation_xyz
'x, y, z'
'-x, y+1/2, -z+1/2'
'-x, -y, -z'
'x, -y-1/2, z-1/2'

loop_
_atom_site_label
_atom_site_type_symbol
_atom_site_fract_x
_atom_site_fract_y
_atom_site_fract_z
_atom_site_U_iso_or_equiv
_atom_site_adp_type
_atom_site_occupancy
_atom_site_site_symmetry_order
_atom_site_calc_flag
_atom_site_refinement_flags_posn
_atom_site_refinement_flags_occupancy
_atom_site_disorder_assembly
_atom_site_disorder_group
S1 S 0.78311(6) 0.25776(6) 0.36628(3) 0.03011(18) Uani 1 1 d . . . .
N1 N 0.64478(18) 0.47720(18) 0.29039(8) 0.0239(4) Uani 1 1 d . . . .
C1 C 0.3270(2) 0.2676(2) 0.37469(9) 0.0238(5) Uani 1 1 d . . . .
C2 C 0.4836(2) 0.2317(2) 0.38291(9) 0.0250(5) Uani 1 1 d . . . .
H2 H 0.5196 0.1604 0.4074 0.030 Uiso 1 1 calc R . . .
C3 C 0.5851(2) 0.3012(2) 0.35501(10) 0.0245(5) Uani 1 1 d . . . .
C4 C 0.8152(2) 0.2777(2) 0.29754(10) 0.0254(5) Uani 1 1 d . . . .
C5 C 0.9098(2) 0.1860(2) 0.27465(11) 0.0315(6) Uani 1 1 d . . . .
H5 H 0.9514 0.1092 0.2949 0.038 Uiso 1 1 calc R . . .
C6 C 0.9425(3) 0.2079(3) 0.22238(12) 0.0362(6) Uani 1 1 d . . . .
H6 H 1.0070 0.1470 0.2075 0.043 Uiso 1 1 calc R . . .
C7 C 0.8786(2) 0.3216(3) 0.19198(11) 0.0342(6) Uani 1 1 d . . . .
H7 H 0.9022 0.3377 0.1569 0.041 Uiso 1 1 calc R . . .
C8 C 0.7798(2) 0.4118(2) 0.21342(10) 0.0290(5) Uani 1 1 d . . . .
H8 H 0.7350 0.4859 0.1922 0.035 Uiso 1 1 calc R . . .
C9 C 0.7475(2) 0.3915(2) 0.26656(10) 0.0248(5) Uani 1 1 d . . . .
C10 C 0.5359(2) 0.4091(2) 0.31787(9) 0.0219(5) Uani 1 1 d . . . .
C11 C 0.3795(2) 0.4424(2) 0.30859(10) 0.0254(5) Uani 1 1 d . . . .
H11 H 0.3429 0.5116 0.2833 0.031 Uiso 1 1 calc R . . .
C12 C 0.2786(2) 0.3732(2) 0.33684(10) 0.0267(5) Uani 1 1 d . . . .
H12 H 0.1749 0.3981 0.3303 0.032 Uiso 1 1 calc R . . .
C13 C 0.6034(2) 0.6143(2) 0.26588(10) 0.0278(5) Uani 1 1 d . . . .
H13A H 0.5110 0.6055 0.2384 0.033 Uiso 1 1 calc R . . .
H13B H 0.6858 0.6471 0.2473 0.033 Uiso 1 1 calc R . . .
C14 C 0.5754(2) 0.7209(2) 0.30919(10) 0.0277(5) Uani 1 1 d . . . .
H14A H 0.5368 0.8059 0.2904 0.033 Uiso 1 1 calc R . . .
H14B H 0.4956 0.6856 0.3285 0.033 Uiso 1 1 calc R . . .
C15 C 0.7140(3) 0.7559(3) 0.35099(12) 0.0491(8) Uani 1 1 d . . . .
H15A H 0.7955 0.7892 0.3320 0.059 Uiso 1 1 calc R . . .
H15B H 0.7507 0.6723 0.3712 0.059 Uiso 1 1 calc R . . .
C16 C 0.6791(3) 0.8663(3) 0.39154(13) 0.0593(9) Uani 1 1 d . . . .
H16A H 0.6403 0.9484 0.3716 0.089 Uiso 1 1 calc GR . . .
H16B H 0.7717 0.8889 0.4166 0.089 Uiso 1 1 calc GR . . .
H16C H 0.6033 0.8315 0.4121 0.089 Uiso 1 1 calc GR . . .
C17 C 0.2156(2) 0.2014(2) 0.40466(10) 0.0268(5) Uani 1 1 d . . . .
H17 H 0.1167 0.2387 0.3984 0.032 Uiso 1 1 calc R . . .
C18 C 0.2379(2) 0.0946(2) 0.43973(10) 0.0280(5) Uani 1 1 d . . . .
H18 H 0.3332 0.0503 0.4451 0.034 Uiso 1 1 calc R . . .
C19 C 0.1191(2) 0.0434(2) 0.47028(9) 0.0247(5) Uani 1 1 d . . . .
C20 C 0.0106(2) 0.1359(2) 0.48497(9) 0.0261(5) Uani 1 1 d . . . .
H20 H 0.0174 0.2291 0.4754 0.031 Uiso 1 1 calc R . . .
C21 C -0.1068(2) 0.0965(2) 0.51311(9) 0.0252(5) Uani 1 1 d . . . .
C22 C -0.2176(3) 0.2055(2) 0.52556(10) 0.0327(6) Uani 1 1 d D . . .
O1 O -0.1403(3) 0.3273(2) 0.53627(11) 0.0405(6) Uani 0.730(2) 1 d D P A 1
O2 O -0.3524(3) 0.1892(3) 0.52265(13) 0.0431(7) Uani 0.730(2) 1 d D P A 1
C23 C -0.2342(5) 0.4494(4) 0.54385(18) 0.0507(10) Uani 0.730(2) 1 d D P A 1
H23A H -0.1727 0.5148 0.5684 0.061 Uiso 0.730(2) 1 calc R P A 1
H23B H -0.3206 0.4209 0.5612 0.061 Uiso 0.730(2) 1 calc R P A 1
C24 C -0.2952(10) 0.5222(8) 0.4887(3) 0.0663(15) Uani 0.730(2) 1 d D P A 1
H24A H -0.3607 0.4594 0.4650 0.099 Uiso 0.730(2) 1 calc GR P A 1
H24B H -0.2101 0.5494 0.4711 0.099 Uiso 0.730(2) 1 calc GR P A 1
H24C H -0.3530 0.6034 0.4955 0.099 Uiso 0.730(2) 1 calc GR P A 1
O1A O -0.2199(8) 0.3216(6) 0.4997(3) 0.0405(6) Uani 0.270(2) 1 d D P A 2
O2A O -0.3078(8) 0.1922(7) 0.5596(3) 0.0431(7) Uani 0.270(2) 1 d D P A 2
C23A C -0.3256(14) 0.4313(11) 0.5118(5) 0.0507(10) Uani 0.270(2) 1 d D P A 2
H23C H -0.3099 0.4558 0.5507 0.061 Uiso 0.270(2) 1 calc R P A 2
H23D H -0.4328 0.4073 0.4993 0.061 Uiso 0.270(2) 1 calc R P A 2
C24A C -0.269(3) 0.546(3) 0.4760(12) 0.0663(15) Uani 0.270(2) 1 d D P A 2
H24D H -0.2985 0.5229 0.4376 0.099 Uiso 0.270(2) 1 calc GR P A 2
H24E H -0.1585 0.5524 0.4846 0.099 Uiso 0.270(2) 1 calc GR P A 2
H24F H -0.3137 0.6334 0.4835 0.099 Uiso 0.270(2) 1 calc GR P A 2

loop_
_atom_site_aniso_label
_atom_site_aniso_U_11
_atom_site_aniso_U_22
_atom_site_aniso_U_33
_atom_site_aniso_U_23
_atom_site_aniso_U_13
_atom_site_aniso_U_12
S1 0.0202(3) 0.0381(3) 0.0312(4) 0.0070(3) 0.0019(2) 0.0038(2)
N1 0.0215(8) 0.0256(9) 0.0256(12) 0.0032(8) 0.0073(8) 0.0011(7)
C1 0.0246(10) 0.0263(11) 0.0214(13) -0.0029(10) 0.0063(9) -0.0009(9)
C2 0.0283(11) 0.0254(11) 0.0214(13) 0.0004(10) 0.0044(9) 0.0018(9)
C3 0.0209(10) 0.0276(11) 0.0248(14) -0.0012(10) 0.0034(9) 0.0013(9)
C4 0.0155(9) 0.0277(11) 0.0328(15) -0.0011(10) 0.0034(9) -0.0040(9)
C5 0.0200(10) 0.0282(12) 0.0465(18) -0.0019(11) 0.0061(10) -0.0015(9)
C6 0.0247(11) 0.0367(14) 0.0505(19) -0.0124(12) 0.0158(11) -0.0048(10)
C7 0.0270(11) 0.0439(14) 0.0347(16) -0.0097(12) 0.0142(10) -0.0094(10)
C8 0.0230(11) 0.0348(12) 0.0294(15) 0.0013(11) 0.0050(10) -0.0051(9)
C9 0.0171(9) 0.0290(11) 0.0286(15) -0.0041(10) 0.0046(9) -0.0049(9)
C10 0.0203(10) 0.0252(11) 0.0205(13) -0.0011(9) 0.0041(9) -0.0006(8)
C11 0.0246(10) 0.0270(11) 0.0249(14) 0.0039(10) 0.0048(9) 0.0035(9)
C12 0.0191(10) 0.0312(12) 0.0302(15) 0.0005(10) 0.0057(9) 0.0026(9)
C13 0.0250(11) 0.0284(12) 0.0301(15) 0.0069(10) 0.0048(9) 0.0000(9)
C14 0.0233(10) 0.0273(11) 0.0339(15) 0.0063(10) 0.0086(10) 0.0024(9)
C15 0.0391(14) 0.0588(17) 0.0453(19) -0.0151(14) -0.0050(12) 0.0181(12)
C16 0.0621(18) 0.0586(19) 0.051(2) -0.0215(16) -0.0077(15) 0.0181(15)
C17 0.0215(10) 0.0304(12) 0.0288(14) 0.0001(10) 0.0047(9) -0.0008(9)
C18 0.0268(11) 0.0316(12) 0.0263(14) 0.0008(11) 0.0061(9) 0.0007(9)
C19 0.0234(10) 0.0308(12) 0.0196(13) 0.0029(10) 0.0027(9) -0.0029(9)
C20 0.0298(11) 0.0255(11) 0.0223(14) 0.0044(10) 0.0023(10) -0.0012(9)
C21 0.0243(10) 0.0296(11) 0.0209(14) 0.0015(10) 0.0011(9) 0.0006(9)
C22 0.0397(14) 0.0325(13) 0.0280(15) 0.0097(11) 0.0122(11) 0.0045(11)
O1 0.0505(15) 0.0295(11) 0.0463(19) -0.0089(12) 0.0219(12) 0.0008(11)
O2 0.0312(13) 0.0429(12) 0.056(2) 0.0060(15) 0.0105(12) 0.0090(10)
C23 0.072(3) 0.0350(18) 0.051(3) -0.0100(19) 0.027(2) 0.0078(19)
C24 0.098(4) 0.039(4) 0.075(5) -0.014(3) 0.055(3) -0.012(3)
O1A 0.0505(15) 0.0295(11) 0.0463(19) -0.0089(12) 0.0219(12) 0.0008(11)
O2A 0.0312(13) 0.0429(12) 0.056(2) 0.0060(15) 0.0105(12) 0.0090(10)
C23A 0.072(3) 0.0350(18) 0.051(3) -0.0100(19) 0.027(2) 0.0078(19)
C24A 0.098(4) 0.039(4) 0.075(5) -0.014(3) 0.055(3) -0.012(3)

loop_
_atom_type_symbol
_atom_type_description
_atom_type_scat_dispersion_real
_atom_type_scat_dispersion_imag
_atom_type_scat_source
C C 0.0033 0.0016 'International Tables Vol C Tables 4.2.6.8 and 6.1.1.4'
H H 0.0000 0.0000 'International Tables Vol C Tables 4.2.6.8 and 6.1.1.4'
N N 0.0061 0.0033 'International Tables Vol C Tables 4.2.6.8 and 6.1.1.4'
O O 0.0106 0.0060 'International Tables Vol C Tables 4.2.6.8 and 6.1.1.4'
S S 0.1246 0.1234 'International Tables Vol C Tables 4.2.6.8 and 6.1.1.4'

loop_
_geom_angle_atom_site_label_1
_geom_angle_atom_site_label_2
_geom_angle_atom_site_label_3
_geom_angle
_geom_angle_site_symmetry_1
_geom_angle_site_symmetry_3
C4 S1 C3 97.70(10) . .
C9 N1 C10 117.03(17) . .
C9 N1 C13 118.93(18) . .
C10 N1 C13 117.82(16) . .
C2 C1 C17 123.0(2) . .
C12 C1 C2 117.38(19) . .
C12 C1 C17 119.62(19) . .
C1 C2 H2 119.7 . .
C3 C2 C1 120.6(2) . .
C3 C2 H2 119.7 . .
C2 C3 S1 120.56(17) . .
C2 C3 C10 121.57(19) . .
C10 C3 S1 117.86(16) . .
C5 C4 S1 121.14(18) . .
C5 C4 C9 120.1(2) . .
C9 C4 S1 118.70(17) . .
C4 C5 H5 119.7 . .
C6 C5 C4 120.7(2) . .
C6 C5 H5 119.7 . .
C5 C6 H6 120.2 . .
C5 C6 C7 119.5(2) . .
C7 C6 H6 120.2 . .
C6 C7 H7 119.7 . .
C6 C7 C8 120.7(2) . .
C8 C7 H7 119.7 . .
C7 C8 H8 119.9 . .
C7 C8 C9 120.3(2) . .
C9 C8 H8 119.9 . .
C4 C9 N1 118.1(2) . .
C8 C9 N1 123.2(2) . .
C8 C9 C4 118.7(2) . .
C3 C10 N1 119.30(17) . .
C11 C10 N1 122.83(19) . .
C11 C10 C3 117.86(19) . .
C10 C11 H11 119.8 . .
C12 C11 C10 120.4(2) . .
C12 C11 H11 119.8 . .
C1 C12 H12 118.9 . .
C11 C12 C1 122.15(19) . .
C11 C12 H12 118.9 . .
N1 C13 H13A 109.2 . .
N1 C13 H13B 109.2 . .
N1 C13 C14 112.02(19) . .
H13A C13 H13B 107.9 . .
C14 C13 H13A 109.2 . .
C14 C13 H13B 109.2 . .
C13 C14 H14A 108.6 . .
C13 C14 H14B 108.6 . .
H14A C14 H14B 107.5 . .
C15 C14 C13 114.87(18) . .
C15 C14 H14A 108.6 . .
C15 C14 H14B 108.6 . .
C14 C15 H15A 109.2 . .
C14 C15 H15B 109.2 . .
C14 C15 C16 112.0(2) . .
H15A C15 H15B 107.9 . .
C16 C15 H15A 109.2 . .
C16 C15 H15B 109.2 . .
C15 C16 H16A 109.5 . .
C15 C16 H16B 109.5 . .
C15 C16 H16C 109.5 . .
H16A C16 H16B 109.5 . .
H16A C16 H16C 109.5 . .
H16B C16 H16C 109.5 . .
C1 C17 H17 115.9 . .
C18 C17 C1 128.3(2) . .
C18 C17 H17 115.9 . .
C17 C18 H18 118.4 . .
C17 C18 C19 123.1(2) . .
C19 C18 H18 118.4 . .
C20 C19 C18 119.61(19) . .
C20 C19 C21 116.28(19) . 3_556
C21 C19 C18 124.1(2) 3_556 .
C19 C20 H20 118.2 . .
C21 C20 C19 123.6(2) . .
C21 C20 H20 118.2 . .
C19 C21 C22 121.51(19) 3_556 .
C20 C21 C19 120.1(2) . 3_556
C20 C21 C22 118.39(19) . .
O1 C22 C21 108.67(19) . .
O2 C22 C21 125.1(2) . .
O2 C22 O1 126.1(2) . .
O1A C22 C21 117.7(3) . .
O2A C22 C21 124.9(4) . .
O2A C22 O1A 117.4(5) . .
C22 O1 C23 116.1(3) . .
O1 C23 H23A 109.2 . .
O1 C23 H23B 109.2 . .
O1 C23 C24 112.0(4) . .
H23A C23 H23B 107.9 . .
C24 C23 H23A 109.2 . .
C24 C23 H23B 109.2 . .
C23 C24 H24A 109.5 . .
C23 C24 H24B 109.5 . .
C23 C24 H24C 109.5 . .
H24A C24 H24B 109.5 . .
H24A C24 H24C 109.5 . .
H24B C24 H24C 109.5 . .
C22 O1A C23A 118.9(7) . .
O1A C23A H23C 112.4 . .
O1A C23A H23D 112.4 . .
O1A C23A C24A 96.9(15) . .
H23C C23A H23D 109.9 . .
C24A C23A H23C 112.4 . .
C24A C23A H23D 112.4 . .
C23A C24A H24D 109.5 . .
C23A C24A H24E 109.5 . .
C23A C24A H24F 109.5 . .
H24D C24A H24E 109.5 . .
H24D C24A H24F 109.5 . .
H24E C24A H24F 109.5 . .

loop_
_geom_bond_atom_site_label_1
_geom_bond_atom_site_label_2
_geom_bond_distance
_geom_bond_site_symmetry_2
S1 C3 1.768(2) .
S1 C4 1.764(2) .
N1 C9 1.417(3) .
N1 C10 1.419(3) .
N1 C13 1.468(3) .
C1 C2 1.402(3) .
C1 C12 1.393(3) .
C1 C17 1.463(3) .
C2 H2 0.9300 .
C2 C3 1.383(3) .
C3 C10 1.399(3) .
C4 C5 1.392(3) .
C4 C9 1.406(3) .
C5 H5 0.9300 .
C5 C6 1.375(4) .
C6 H6 0.9300 .
C6 C7 1.387(4) .
C7 H7 0.9300 .
C7 C8 1.390(3) .
C8 H8 0.9300 .
C8 C9 1.392(3) .
C10 C11 1.394(3) .
C11 H11 0.9300 .
C11 C12 1.383(3) .
C12 H12 0.9300 .
C13 H13A 0.9700 .
C13 H13B 0.9700 .
C13 C14 1.524(3) .
C14 H14A 0.9700 .
C14 H14B 0.9700 .
C14 C15 1.496(3) .
C15 H15A 0.9700 .
C15 H15B 0.9700 .
C15 C16 1.519(4) .
C16 H16A 0.9600 .
C16 H16B 0.9600 .
C16 H16C 0.9600 .
C17 H17 0.9300 .
C17 C18 1.332(3) .
C18 H18 0.9300 .
C18 C19 1.467(3) .
C19 C20 1.394(3) .
C19 C21 1.413(3) 3_556
C20 H20 0.9300 .
C20 C21 1.386(3) .
C21 C19 1.413(3) 3_556
C21 C22 1.495(3) .
C22 O1 1.356(3) .
C22 O2 1.187(3) .
C22 O1A 1.281(6) .
C22 O2A 1.249(6) .
O1 C23 1.464(4) .
C23 H23A 0.9700 .
C23 H23B 0.9700 .
C23 C24 1.538(7) .
C24 H24A 0.9600 .
C24 H24B 0.9600 .
C24 H24C 0.9600 .
O1A C23A 1.468(8) .
C23A H23C 0.9700 .
C23A H23D 0.9700 .
C23A C24A 1.540(9) .
C24A H24D 0.9600 .
C24A H24E 0.9600 .
C24A H24F 0.9600 .

loop_
_geom_torsion_atom_site_label_1
_geom_torsion_atom_site_label_2
_geom_torsion_atom_site_label_3
_geom_torsion_atom_site_label_4
_geom_torsion
_geom_torsion_site_symmetry_1
_geom_torsion_site_symmetry_4
S1 C3 C10 N1 0.9(3) . .
S1 C3 C10 C11 179.40(17) . .
S1 C4 C5 C6 -175.52(17) . .
S1 C4 C9 N1 -5.9(2) . .
S1 C4 C9 C8 176.42(15) . .
N1 C10 C11 C12 -179.6(2) . .
N1 C13 C14 C15 65.0(3) . .
C1 C2 C3 S1 178.96(17) . .
C1 C2 C3 C10 0.0(3) . .
C1 C17 C18 C19 175.6(2) . .
C2 C1 C12 C11 -0.8(3) . .
C2 C1 C17 C18 -5.5(4) . .
C2 C3 C10 N1 179.9(2) . .
C2 C3 C10 C11 -1.6(3) . .
C3 S1 C4 C5 -140.72(18) . .
C3 S1 C4 C9 41.51(18) . .
C3 C10 C11 C12 2.0(3) . .
C4 S1 C3 C2 142.27(19) . .
C4 S1 C3 C10 -38.75(19) . .
C4 C5 C6 C7 -0.9(3) . .
C5 C4 C9 N1 176.33(18) . .
C5 C4 C9 C8 -1.4(3) . .
C5 C6 C7 C8 -1.2(3) . .
C6 C7 C8 C9 2.1(3) . .
C7 C8 C9 N1 -178.32(19) . .
C7 C8 C9 C4 -0.7(3) . .
C9 N1 C10 C3 46.6(3) . .
C9 N1 C10 C11 -131.8(2) . .
C9 N1 C13 C14 -147.36(18) . .
C9 C4 C5 C6 2.2(3) . .
C10 N1 C9 C4 -43.6(3) . .
C10 N1 C9 C8 134.0(2) . .
C10 N1 C13 C14 61.1(2) . .
C10 C11 C12 C1 -0.8(3) . .
C12 C1 C2 C3 1.2(3) . .
C12 C1 C17 C18 175.9(2) . .
C13 N1 C9 C4 164.72(18) . .
C13 N1 C9 C8 -17.7(3) . .
C13 N1 C10 C3 -161.3(2) . .
C13 N1 C10 C11 20.3(3) . .
C13 C14 C15 C16 178.0(2) . .
C17 C1 C2 C3 -177.5(2) . .
C17 C1 C12 C11 178.0(2) . .
C17 C18 C19 C20 -30.4(3) . .
C17 C18 C19 C21 150.2(2) . 3_556
C18 C19 C20 C21 179.1(2) . .
C19 C20 C21 C19 1.6(4) . 3_556
C19 C20 C21 C22 -178.9(2) . .
C19 C21 C22 O1 144.4(2) 3_556 .
C19 C21 C22 O2 -40.4(4) 3_556 .
C19 C21 C22 O1A -165.6(4) 3_556 .
C19 C21 C22 O2A 14.8(6) 3_556 .
C20 C21 C22 O1 -35.1(3) . .
C20 C21 C22 O2 140.1(3) . .
C20 C21 C22 O1A 14.9(5) . .
C20 C21 C22 O2A -164.7(5) . .
C21 C19 C20 C21 -1.5(4) 3_556 .
C21 C22 O1 C23 174.0(3) . .
C21 C22 O1A C23A -178.9(7) . .
C22 O1 C23 C24 -87.6(5) . .
C22 O1A C23A C24A 174.0(15) . .
O2 C22 O1 C23 -1.2(5) . .
O2A C22 O1A C23A 0.7(10) . .
